data_7219784
loop_
_publ_author_name
'Clegg, William'
'Holcroft, James M.'
'Martin, Nicola C.'

_publ_section_title
;
 Copper pyromellitates: a complex story
;
_journal_issue 14
_journal_name_full CrystEngComm
_journal_page_first 2857
_journal_paper_doi 10.1039/C5CE00470E
_journal_volume 17
_journal_year 2015
_chemical_formula_moiety 'C33 H34 Cu2 N4 O11'
_chemical_formula_sum 'C33 H34 Cu2 N4 O11'
_chemical_formula_weight 789.72
_chemical_name_systematic
;
 ?
;
_space_group_crystal_system triclinic
_space_group_IT_number 2
_space_group_name_Hall '-P 1'
_space_group_name_H-M_alt 'P -1'
_symmetry_space_group_name_Hall '-P 1'
_symmetry_space_group_name_H-M 'P -1'
_atom_sites_solution_hydrogens mixed
_atom_sites_solution_primary direct
_atom_sites_solution_secondary difmap
_audit_creation_method SHELXL-2014/7
_audit_update_record
;
2015-01-16 deposited with the CCDC.
2015-02-02 downloaded from the CCDC.
;
_cell_angle_alpha 94.840(3)
_cell_angle_beta 90.453(3)
_cell_angle_gamma 110.355(4)
_cell_formula_units_Z 2
_cell_length_a 8.7980(3)
_cell_length_b 10.6480(4)
_cell_length_c 19.1470(8)
_cell_measurement_reflns_used 7450
_cell_measurement_temperature 150(2)
_cell_measurement_theta_max 29.44
_cell_measurement_theta_min 2.82
_cell_volume 1674.38(12)
_computing_cell_refinement
;
CrysAlis RED, Oxford Diffraction Ltd.,
Version 1.171.32.29 (release 10-06-2008 CrysAlis171 .NET)
(compiled Jun 10 2008,16:49:55)
;
_computing_data_collection
;
CrysAlis CCD, Oxford Diffraction Ltd.,
Version 1.171.32.29 (release 10-06-2008 CrysAlis171 .NET)
(compiled Jun 10 2008,16:49:55)
;
_computing_data_reduction
;
CrysAlis RED, Oxford Diffraction Ltd.,
Version 1.171.32.29 (release 10-06-2008 CrysAlis171 .NET)
(compiled Jun 10 2008,16:49:55)
;
_computing_molecular_graphics 'Bruker SHELXTL'
_computing_publication_material 'SHELXL and local programs'
_computing_structure_refinement SHELXL-2014/7
_computing_structure_solution 'Bruker SHELXTL'
_diffrn_ambient_temperature 150(2)
_diffrn_detector_area_resol_mean 10.3968
_diffrn_measured_fraction_theta_full 0.979
_diffrn_measured_fraction_theta_max 0.974
_diffrn_measurement_device_type 'Oxford Diffraction Gemini A Ultra diffractomer'
_diffrn_measurement_method 'thick-slice \w scans'
_diffrn_radiation_type MoK\a
_diffrn_radiation_wavelength 0.71073
_diffrn_reflns_av_R_equivalents 0.0391
_diffrn_reflns_av_unetI/netI 0.0675
_diffrn_reflns_Laue_measured_fraction_full 0.979
_diffrn_reflns_Laue_measured_fraction_max 0.974
_diffrn_reflns_limit_h_max 10
_diffrn_reflns_limit_h_min -9
_diffrn_reflns_limit_k_max 13
_diffrn_reflns_limit_k_min -13
_diffrn_reflns_limit_l_max 23
_diffrn_reflns_limit_l_min -23
_diffrn_reflns_number 13658
_diffrn_reflns_point_group_measured_fraction_full 0.979
_diffrn_reflns_point_group_measured_fraction_max 0.974
_diffrn_reflns_theta_full 25.242
_diffrn_reflns_theta_max 26.372
_diffrn_reflns_theta_min 2.820
_diffrn_source 'sealed tube with Enhance optics'
_exptl_absorpt_coefficient_mu 1.337
_exptl_absorpt_correction_T_max 0.79
_exptl_absorpt_correction_T_min 0.70
_exptl_absorpt_correction_type multi-scan
_exptl_absorpt_process_details
;
CrysAlis RED, Oxford Diffraction Ltd.,
Version 1.171.32.29 (release 10-06-2008 CrysAlis171 .NET)
(compiled Jun 10 2008,16:49:55)
Empirical absorption correction using spherical harmonics,
 implemented in SCALE3 ABSPACK scaling algorithm.
;
_exptl_crystal_colour blue
_exptl_crystal_density_diffrn 1.566
_exptl_crystal_density_method 'not measured'
_exptl_crystal_description block
_exptl_crystal_F_000 812
_exptl_crystal_recrystallization_method 'Obtained direct from slow diffusion synthesis'
_exptl_crystal_size_max 0.250
_exptl_crystal_size_mid 0.200
_exptl_crystal_size_min 0.200
_refine_diff_density_max 0.554
_refine_diff_density_min -0.836
_refine_diff_density_rms 0.091
_refine_ls_extinction_method none
_refine_ls_goodness_of_fit_ref 1.016
_refine_ls_hydrogen_treatment mixed
_refine_ls_matrix_type full
_refine_ls_number_parameters 472
_refine_ls_number_reflns 6640
_refine_ls_number_restraints 3
_refine_ls_restrained_S_all 1.016
_refine_ls_R_factor_all 0.0750
_refine_ls_R_factor_gt 0.0451
_refine_ls_shift/su_max 0.000
_refine_ls_shift/su_mean 0.000
_refine_ls_structure_factor_coef Fsqd
_refine_ls_weighting_details 'w=1/[\s^2^(Fo^2^)+(0.0515P)^2^+0.5893P] where P=(Fo^2^+2Fc^2^)/3'
_refine_ls_weighting_scheme calc
_refine_ls_wR_factor_gt 0.0963
_refine_ls_wR_factor_ref 0.1039
_reflns_Friedel_coverage 0.000
_reflns_number_gt 4652
_reflns_number_total 6640
_reflns_threshold_expression 'I > 2\s(I)'
_cod_data_source_file c5ce00470e2.cif
_cod_data_source_block jmh3
_cod_depositor_comments 'Adding full bibliography for 7219775--7219784.cif.'
_cod_original_cell_volume 1674.37(12)
_cod_database_code 7219784
_shelx_shelxl_version_number 2014/7
_shelx_space_group_comment
;
The symmetry employed for this shelxl refinement is uniquely defined
by the following loop, which should always be used as a source of
symmetry information in preference to the above space-group names.
They are only intended as comments.
;
_shelx_estimated_absorpt_t_min 0.731
_shelx_estimated_absorpt_t_max 0.776

loop_
_space_group_symop_operation_xyz
'x, y, z'
'-x, -y, -z'

loop_
_atom_site_label
_atom_site_type_symbol
_atom_site_fract_x
_atom_site_fract_y
_atom_site_fract_z
_atom_site_U_iso_or_equiv
_atom_site_adp_type
_atom_site_occupancy
_atom_site_site_symmetry_order
_atom_site_calc_flag
_atom_site_refinement_flags_posn
_atom_site_refinement_flags_adp
_atom_site_refinement_flags_occupancy
Cu1 Cu 0.39681(5) 0.47379(4) 0.21811(2) 0.01463(12) Uani 1 1 d . . .
Cu2 Cu 0.5000 1.0000 0.0000 0.01935(16) Uani 1 2 d S . P
Cu3 Cu 1.0000 1.0000 0.5000 0.01349(14) Uani 1 2 d S . P
C1 C 0.1129(4) 0.5134(3) 0.05452(16) 0.0125(7) Uani 1 1 d . . .
C2 C 0.1475(4) 0.6072(3) 0.00472(16) 0.0124(7) Uani 1 1 d . . .
C3 C 0.0346(4) 0.5931(3) -0.04888(16) 0.0128(7) Uani 1 1 d . . .
H3 H 0.0583 0.6574 -0.0825 0.015 Uiso 1 1 calc R U .
C4 C 0.2260(4) 0.5332(3) 0.11720(17) 0.0145(7) Uani 1 1 d . . .
C5 C 0.3104(4) 0.7175(3) 0.00520(17) 0.0160(8) Uani 1 1 d . . .
O1 O 0.2650(3) 0.6404(2) 0.15486(12) 0.0201(6) Uani 1 1 d . . .
O2 O 0.2702(3) 0.4340(2) 0.12847(11) 0.0173(5) Uani 1 1 d . . .
O3 O 0.4331(3) 0.6852(2) 0.00251(13) 0.0223(6) Uani 1 1 d . . .
O4 O 0.3087(3) 0.8376(2) 0.00601(12) 0.0202(6) Uani 1 1 d . . .
C6 C 0.5081(4) 0.5355(3) 0.43083(16) 0.0101(7) Uani 1 1 d . . .
C7 C 0.6311(4) 0.6088(3) 0.48067(16) 0.0109(7) Uani 1 1 d . . .
C8 C 0.6197(4) 0.5717(3) 0.54912(16) 0.0112(7) Uani 1 1 d . . .
H8 H 0.7026 0.6220 0.5830 0.013 Uiso 1 1 calc R U .
C9 C 0.5004(4) 0.5749(3) 0.35753(16) 0.0128(7) Uani 1 1 d . . .
C10 C 0.7774(4) 0.7235(3) 0.46053(17) 0.0124(7) Uani 1 1 d . . .
O5 O 0.4900(3) 0.6842(2) 0.34764(12) 0.0204(6) Uani 1 1 d . . .
O6 O 0.4979(3) 0.4811(2) 0.30986(11) 0.0155(5) Uani 1 1 d . . .
O7 O 0.8296(3) 0.7153(2) 0.40084(12) 0.0178(5) Uani 1 1 d . . .
O8 O 0.8352(3) 0.8208(2) 0.50809(11) 0.0137(5) Uani 1 1 d . . .
N1 N 0.1853(3) 0.4259(3) 0.26872(14) 0.0184(7) Uani 1 1 d . . .
C11 C 0.1217(4) 0.5196(4) 0.29140(18) 0.0201(8) Uani 1 1 d . . .
H11A H 0.1707 0.6090 0.2791 0.024 Uiso 1 1 calc R U .
C12 C -0.0140(5) 0.4883(5) 0.3324(2) 0.0375(11) Uani 1 1 d . . .
H12 H -0.0563 0.5559 0.3485 0.045 Uiso 1 1 calc R U .
C13 C -0.0858(5) 0.3590(6) 0.3492(2) 0.0449(13) Uani 1 1 d . . .
H13 H -0.1799 0.3353 0.3764 0.054 Uiso 1 1 calc R U .
C14 C -0.0202(5) 0.2636(5) 0.3264(2) 0.0438(12) Uani 1 1 d . . .
H34 H -0.0673 0.1737 0.3383 0.053 Uiso 1 1 calc R U .
C15 C 0.1139(5) 0.2997(4) 0.2861(2) 0.0296(9) Uani 1 1 d . . .
H35 H 0.1577 0.2331 0.2700 0.036 Uiso 1 1 calc R U .
N2 N 0.6129(3) 0.5680(3) 0.17598(14) 0.0183(6) Uani 1 1 d . . .
C16 C 0.7507(4) 0.6214(4) 0.21576(19) 0.0262(9) Uani 1 1 d . . .
H36 H 0.7464 0.6111 0.2646 0.031 Uiso 1 1 calc R U .
C17 C 0.8972(4) 0.6898(4) 0.1890(2) 0.0285(9) Uani 1 1 d . . .
H37 H 0.9925 0.7238 0.2186 0.034 Uiso 1 1 calc R U .
C18 C 0.9049(5) 0.7089(4) 0.1186(2) 0.0285(9) Uani 1 1 d . . .
H38 H 1.0047 0.7577 0.0989 0.034 Uiso 1 1 calc R U .
C19 C 0.7649(5) 0.6558(4) 0.0777(2) 0.0256(9) Uani 1 1 d . . .
H39 H 0.7662 0.6674 0.0290 0.031 Uiso 1 1 calc R U .
C20 C 0.6233(4) 0.5859(4) 0.10741(18) 0.0201(8) Uani 1 1 d . . .
H20 H 0.5277 0.5482 0.0781 0.024 Uiso 1 1 calc R U .
N3 N 0.5962(3) 0.9811(3) 0.09453(15) 0.0188(6) Uani 1 1 d . . .
C21 C 0.5014(5) 0.9082(3) 0.14230(19) 0.0240(9) Uani 1 1 d . . .
H21 H 0.3877 0.8704 0.1324 0.029 Uiso 1 1 calc R U .
C22 C 0.5622(5) 0.8859(4) 0.2052(2) 0.0293(9) Uani 1 1 d . . .
H22 H 0.4917 0.8325 0.2372 0.035 Uiso 1 1 calc R U .
C23 C 0.7258(5) 0.9423(4) 0.2206(2) 0.0306(10) Uani 1 1 d . . .
H23 H 0.7706 0.9293 0.2636 0.037 Uiso 1 1 calc R U .
C24 C 0.8242(5) 1.0185(4) 0.1723(2) 0.0308(10) Uani 1 1 d . . .
H24 H 0.9378 1.0589 0.1817 0.037 Uiso 1 1 calc R U .
C25 C 0.7563(4) 1.0353(4) 0.11049(19) 0.0234(8) Uani 1 1 d . . .
H25 H 0.8253 1.0874 0.0777 0.028 Uiso 1 1 calc R U .
N4 N 0.8181(3) 1.0670(3) 0.47746(14) 0.0143(6) Uani 1 1 d . . .
C26 C 0.7013(4) 0.9998(4) 0.42802(18) 0.0180(8) Uani 1 1 d . . .
H26 H 0.7063 0.9201 0.4034 0.022 Uiso 1 1 calc R U .
C27 C 0.5748(4) 1.0422(4) 0.41174(19) 0.0224(8) Uani 1 1 d . . .
H27 H 0.4974 0.9945 0.3752 0.027 Uiso 1 1 calc R U .
C28 C 0.5620(4) 1.1538(4) 0.4488(2) 0.0260(9) Uani 1 1 d . . .
H28 H 0.4740 1.1829 0.4393 0.031 Uiso 1 1 calc R U .
C29 C 0.6794(4) 1.2232(4) 0.5002(2) 0.0255(9) Uani 1 1 d . . .
H29 H 0.6733 1.3008 0.5266 0.031 Uiso 1 1 calc R U .
C30 C 0.8058(4) 1.1780(4) 0.51239(18) 0.0197(8) Uani 1 1 d . . .
H30 H 0.8876 1.2274 0.5469 0.024 Uiso 1 1 calc R U .
O9 O 0.4124(3) 0.2568(3) 0.20193(13) 0.0312(7) Uani 1 1 d D . .
H9 H 0.389(5) 0.219(4) 0.1608(10) 0.047 Uiso 1 1 d D U .
C31 C 0.5554(7) 0.2414(5) 0.2302(3) 0.0617(17) Uani 1 1 d . . .
H31A H 0.5339 0.1462 0.2359 0.093 Uiso 1 1 calc R U .
H31B H 0.5860 0.2939 0.2759 0.093 Uiso 1 1 calc R U .
H31C H 0.6442 0.2734 0.1982 0.093 Uiso 1 1 calc R U .
O10 O 1.0131(3) 0.9579(3) 0.36899(14) 0.0281(6) Uani 1 1 d D . .
H10 H 0.952(4) 0.8794(19) 0.374(2) 0.042 Uiso 1 1 d D U .
C32 C 1.1553(5) 0.9772(4) 0.3318(2) 0.0335(10) Uani 1 1 d . . .
H32A H 1.1959 0.9041 0.3387 0.034(12) Uiso 1 1 calc R . .
H32B H 1.2377 1.0634 0.3491 0.053(14) Uiso 1 1 calc R . .
H32C H 1.1314 0.9775 0.2818 0.047(13) Uiso 1 1 calc R . .
O11 O 0.3504(3) 1.1345(3) 0.06634(13) 0.0247(6) Uani 1 1 d D . .
H11 H 0.405(4) 1.199(3) 0.0440(19) 0.037 Uiso 1 1 d D U .
C33 C 0.1815(4) 1.1049(4) 0.0573(2) 0.0324(10) Uani 1 1 d . . .
H33A H 0.1522 1.1779 0.0812 0.046(13) Uiso 1 1 calc R . .
H33B H 0.1230 1.0204 0.0773 0.050(14) Uiso 1 1 calc R . .
H33C H 0.1523 1.0960 0.0072 0.056(14) Uiso 1 1 calc R . .

loop_
_atom_site_aniso_label
_atom_site_aniso_U_11
_atom_site_aniso_U_22
_atom_site_aniso_U_33
_atom_site_aniso_U_23
_atom_site_aniso_U_13
_atom_site_aniso_U_12
Cu1 0.0159(2) 0.0181(2) 0.0100(2) 0.00208(17) -0.00411(16) 0.00594(18)
Cu2 0.0191(3) 0.0153(3) 0.0199(3) 0.0046(3) -0.0067(2) 0.0008(3)
Cu3 0.0100(3) 0.0098(3) 0.0188(3) 0.0012(2) -0.0033(2) 0.0012(2)
C1 0.0140(16) 0.0126(17) 0.0116(16) -0.0003(13) -0.0043(13) 0.0060(14)
C2 0.0120(16) 0.0105(17) 0.0121(16) 0.0017(13) -0.0024(13) 0.0007(13)
C3 0.0142(17) 0.0120(17) 0.0126(16) 0.0043(13) -0.0023(13) 0.0044(14)
C4 0.0115(17) 0.0167(19) 0.0114(16) 0.0055(14) -0.0017(13) -0.0010(14)
C5 0.0163(18) 0.0153(19) 0.0119(17) 0.0048(14) -0.0070(13) -0.0010(15)
O1 0.0209(13) 0.0175(14) 0.0171(12) 0.0003(11) -0.0085(10) 0.0012(11)
O2 0.0180(12) 0.0210(13) 0.0134(12) 0.0032(10) -0.0055(10) 0.0071(11)
O3 0.0136(13) 0.0231(14) 0.0290(14) 0.0080(11) -0.0030(10) 0.0036(11)
O4 0.0171(12) 0.0125(13) 0.0267(14) 0.0064(11) -0.0060(10) -0.0010(10)
C6 0.0123(16) 0.0091(16) 0.0093(15) -0.0015(13) -0.0006(12) 0.0047(13)
C7 0.0111(16) 0.0097(17) 0.0104(16) -0.0003(13) -0.0017(12) 0.0022(13)
C8 0.0108(16) 0.0100(17) 0.0103(16) -0.0006(13) -0.0042(12) 0.0011(13)
C9 0.0063(16) 0.0159(19) 0.0125(16) 0.0032(14) -0.0017(12) -0.0013(13)
C10 0.0100(16) 0.0115(17) 0.0173(18) 0.0049(14) -0.0027(13) 0.0051(13)
O5 0.0291(14) 0.0156(13) 0.0162(12) 0.0057(10) -0.0034(10) 0.0065(11)
O6 0.0196(12) 0.0184(13) 0.0092(11) -0.0004(10) -0.0037(9) 0.0082(10)
O7 0.0149(12) 0.0186(13) 0.0164(13) 0.0009(10) 0.0032(10) 0.0015(10)
O8 0.0130(11) 0.0079(12) 0.0164(12) 0.0006(10) -0.0029(9) -0.0010(9)
N1 0.0159(15) 0.0243(17) 0.0130(15) 0.0047(13) -0.0057(12) 0.0041(13)
C11 0.0190(19) 0.021(2) 0.0210(19) 0.0052(16) 0.0064(15) 0.0070(16)
C12 0.039(3) 0.060(3) 0.023(2) 0.004(2) 0.0007(18) 0.030(2)
C13 0.021(2) 0.079(4) 0.023(2) 0.009(2) 0.0051(18) 0.001(2)
C14 0.039(3) 0.042(3) 0.032(2) 0.009(2) 0.002(2) -0.009(2)
C15 0.029(2) 0.031(2) 0.023(2) 0.0044(18) -0.0048(17) 0.0035(18)
N2 0.0189(15) 0.0234(17) 0.0149(15) 0.0028(13) -0.0001(12) 0.0102(13)
C16 0.024(2) 0.038(2) 0.0170(19) 0.0015(17) -0.0054(15) 0.0112(18)
C17 0.0168(19) 0.036(2) 0.031(2) 0.0000(19) -0.0051(16) 0.0069(17)
C18 0.023(2) 0.027(2) 0.040(2) 0.0067(19) 0.0119(17) 0.0142(17)
C19 0.032(2) 0.028(2) 0.022(2) 0.0087(17) 0.0089(16) 0.0159(18)
C20 0.0219(19) 0.026(2) 0.0159(18) 0.0025(15) -0.0022(15) 0.0129(16)
N3 0.0216(16) 0.0140(16) 0.0178(15) -0.0002(12) -0.0036(12) 0.0031(13)
C21 0.029(2) 0.0126(19) 0.0225(19) 0.0012(15) -0.0034(16) -0.0021(16)
C22 0.043(2) 0.018(2) 0.020(2) 0.0025(16) -0.0018(17) 0.0034(18)
C23 0.048(3) 0.029(2) 0.019(2) 0.0007(18) -0.0081(18) 0.020(2)
C24 0.026(2) 0.044(3) 0.027(2) -0.0011(19) -0.0091(17) 0.0175(19)
C25 0.024(2) 0.024(2) 0.023(2) -0.0006(16) -0.0028(15) 0.0094(17)
N4 0.0136(14) 0.0110(15) 0.0176(14) 0.0035(12) 0.0006(11) 0.0030(12)
C26 0.0169(18) 0.0186(19) 0.0170(18) 0.0032(15) -0.0021(14) 0.0039(15)
C27 0.0185(19) 0.026(2) 0.0221(19) 0.0028(16) -0.0044(15) 0.0075(16)
C28 0.0180(19) 0.033(2) 0.034(2) 0.0098(18) 0.0010(16) 0.0161(17)
C29 0.027(2) 0.021(2) 0.033(2) -0.0002(17) 0.0018(17) 0.0150(17)
C30 0.0182(18) 0.021(2) 0.0217(19) 0.0010(15) -0.0003(14) 0.0086(15)
O9 0.0496(18) 0.0289(16) 0.0197(14) -0.0060(12) -0.0138(13) 0.0217(14)
C31 0.085(4) 0.057(3) 0.061(3) -0.029(3) -0.045(3) 0.056(3)
O10 0.0256(15) 0.0209(15) 0.0343(15) 0.0033(13) 0.0047(12) 0.0033(12)
C32 0.026(2) 0.036(3) 0.034(2) 0.010(2) 0.0044(18) 0.004(2)
O11 0.0201(14) 0.0246(15) 0.0256(14) 0.0037(12) 0.0002(11) 0.0030(12)
C33 0.020(2) 0.036(3) 0.034(2) 0.000(2) 0.0001(17) 0.0023(19)

loop_
_atom_type_symbol
_atom_type_description
_atom_type_scat_dispersion_real
_atom_type_scat_dispersion_imag
_atom_type_scat_source
C C 0.0033 0.0016 'International Tables Vol C Tables 4.2.6.8 and 6.1.1.4'
H H 0.0000 0.0000 'International Tables Vol C Tables 4.2.6.8 and 6.1.1.4'
N N 0.0061 0.0033 'International Tables Vol C Tables 4.2.6.8 and 6.1.1.4'
O O 0.0106 0.0060 'International Tables Vol C Tables 4.2.6.8 and 6.1.1.4'
Cu Cu 0.3201 1.2651 'International Tables Vol C Tables 4.2.6.8 and 6.1.1.4'

loop_
_geom_angle_atom_site_label_1
_geom_angle_atom_site_label_2
_geom_angle_atom_site_label_3
_geom_angle
_geom_angle_site_symmetry_1
_geom_angle_site_symmetry_3
O2 Cu1 O6 169.89(10) . .
O2 Cu1 N1 88.60(10) . .
O2 Cu1 N2 95.07(10) . .
O2 Cu1 O9 88.33(9) . .
O6 Cu1 N1 85.60(10) . .
O6 Cu1 N2 92.53(10) . .
O6 Cu1 O9 84.32(9) . .
N1 Cu1 N2 166.01(12) . .
N1 Cu1 O9 98.16(11) . .
N2 Cu1 O9 95.44(11) . .
O4 Cu2 O4 180.0 . 2_675
O4 Cu2 N3 92.69(10) . .
O4 Cu2 N3 87.31(10) . 2_675
O4 Cu2 N3 92.69(10) 2_675 2_675
O4 Cu2 N3 87.31(10) 2_675 .
N3 Cu2 N3 180.00(7) . 2_675
O8 Cu3 O8 180.0 . 2_776
O8 Cu3 N4 88.44(10) . .
O8 Cu3 N4 88.44(10) 2_776 2_776
O8 Cu3 N4 91.56(10) . 2_776
O8 Cu3 N4 91.56(10) 2_776 .
N4 Cu3 N4 180.0 . 2_776
C2 C1 C3 119.1(3) . 2_565
C2 C1 C4 120.8(3) . .
C3 C1 C4 119.8(3) 2_565 .
C1 C2 C3 119.6(3) . .
C1 C2 C5 121.0(3) . .
C3 C2 C5 119.2(3) . .
C1 C3 C2 121.3(3) 2_565 .
C1 C3 H3 119.4 2_565 .
C2 C3 H3 119.4 . .
C1 C4 O1 118.6(3) . .
C1 C4 O2 116.5(3) . .
O1 C4 O2 124.9(3) . .
C2 C5 O3 118.1(3) . .
C2 C5 O4 116.0(3) . .
O3 C5 O4 125.8(3) . .
Cu1 O2 C4 109.6(2) . .
Cu2 O4 C5 125.3(2) . .
C7 C6 C8 118.9(3) . 2_666
C7 C6 C9 123.1(3) . .
C8 C6 C9 117.7(3) 2_666 .
C6 C7 C8 118.9(3) . .
C6 C7 C10 120.9(3) . .
C8 C7 C10 120.1(3) . .
C6 C8 C7 122.1(3) 2_666 .
C6 C8 H8 118.9 2_666 .
C7 C8 H8 118.9 . .
C6 C9 O5 120.7(3) . .
C6 C9 O6 112.9(3) . .
O5 C9 O6 126.3(3) . .
C7 C10 O7 118.5(3) . .
C7 C10 O8 115.2(3) . .
O7 C10 O8 126.3(3) . .
Cu1 O6 C9 119.4(2) . .
Cu3 O8 C10 128.6(2) . .
Cu1 N1 C11 121.9(2) . .
Cu1 N1 C15 119.3(3) . .
C11 N1 C15 118.5(3) . .
N1 C11 H11A 119.3 . .
N1 C11 C12 121.5(4) . .
H11A C11 C12 119.3 . .
C11 C12 H12 120.4 . .
C11 C12 C13 119.2(4) . .
H12 C12 C13 120.4 . .
C12 C13 H13 120.4 . .
C12 C13 C14 119.3(4) . .
H13 C13 C14 120.4 . .
C13 C14 H34 120.4 . .
C13 C14 C15 119.3(4) . .
H34 C14 C15 120.4 . .
N1 C15 C14 122.3(4) . .
N1 C15 H35 118.8 . .
C14 C15 H35 118.8 . .
Cu1 N2 C16 121.7(2) . .
Cu1 N2 C20 121.3(2) . .
C16 N2 C20 116.9(3) . .
N2 C16 H36 118.6 . .
N2 C16 C17 122.9(3) . .
H36 C16 C17 118.6 . .
C16 C17 H37 120.3 . .
C16 C17 C18 119.3(3) . .
H37 C17 C18 120.3 . .
C17 C18 H38 120.9 . .
C17 C18 C19 118.2(4) . .
H38 C18 C19 120.9 . .
C18 C19 H39 120.2 . .
C18 C19 C20 119.5(4) . .
H39 C19 C20 120.2 . .
N2 C20 C19 123.1(3) . .
N2 C20 H20 118.4 . .
C19 C20 H20 118.4 . .
Cu2 N3 C21 120.9(2) . .
Cu2 N3 C25 121.9(2) . .
C21 N3 C25 117.2(3) . .
N3 C21 H21 118.5 . .
N3 C21 C22 123.0(3) . .
H21 C21 C22 118.5 . .
C21 C22 H22 120.5 . .
C21 C22 C23 119.0(4) . .
H22 C22 C23 120.5 . .
C22 C23 H23 120.7 . .
C22 C23 C24 118.5(3) . .
H23 C23 C24 120.7 . .
C23 C24 H24 120.2 . .
C23 C24 C25 119.5(4) . .
H24 C24 C25 120.2 . .
N3 C25 C24 122.8(4) . .
N3 C25 H25 118.6 . .
C24 C25 H25 118.6 . .
Cu3 N4 C26 121.2(2) . .
Cu3 N4 C30 121.5(2) . .
C26 N4 C30 117.3(3) . .
N4 C26 H26 118.7 . .
N4 C26 C27 122.7(3) . .
H26 C26 C27 118.7 . .
C26 C27 H27 120.3 . .
C26 C27 C28 119.4(3) . .
H27 C27 C28 120.3 . .
C27 C28 H28 120.6 . .
C27 C28 C29 118.8(3) . .
H28 C28 C29 120.6 . .
C28 C29 H29 120.5 . .
C28 C29 C30 118.9(4) . .
H29 C29 C30 120.5 . .
N4 C30 C29 122.9(3) . .
N4 C30 H30 118.6 . .
C29 C30 H30 118.6 . .
Cu1 O9 H9 115(3) . .
Cu1 O9 C31 116.5(2) . .
H9 O9 C31 111(3) . .
O9 C31 H31A 109.5 . .
O9 C31 H31B 109.5 . .
O9 C31 H31C 109.5 . .
H31A C31 H31B 109.5 . .
H31A C31 H31C 109.5 . .
H31B C31 H31C 109.5 . .
H10 O10 C32 119(3) . .
O10 C32 H32A 109.5 . .
O10 C32 H32B 109.5 . .
O10 C32 H32C 109.5 . .
H32A C32 H32B 109.5 . .
H32A C32 H32C 109.5 . .
H32B C32 H32C 109.5 . .
H11 O11 C33 112(3) . .
O11 C33 H33A 109.5 . .
O11 C33 H33B 109.5 . .
O11 C33 H33C 109.5 . .
H33A C33 H33B 109.5 . .
H33A C33 H33C 109.5 . .
H33B C33 H33C 109.5 . .

loop_
_geom_bond_atom_site_label_1
_geom_bond_atom_site_label_2
_geom_bond_distance
_geom_bond_site_symmetry_2
Cu1 O2 1.971(2) .
Cu1 O6 1.946(2) .
Cu1 N1 2.028(3) .
Cu1 N2 2.026(3) .
Cu1 O9 2.357(3) .
Cu2 O4 1.961(2) .
Cu2 O4 1.961(2) 2_675
Cu2 N3 2.047(3) .
Cu2 N3 2.047(3) 2_675
Cu3 O8 1.973(2) .
Cu3 O8 1.973(2) 2_776
Cu3 N4 2.023(3) .
Cu3 N4 2.023(3) 2_776
C1 C2 1.398(4) .
C1 C3 1.391(4) 2_565
C1 C4 1.505(4) .
C2 C3 1.384(4) .
C2 C5 1.503(4) .
C3 C1 1.391(4) 2_565
C3 H3 0.950 .
C4 O1 1.235(4) .
C4 O2 1.279(4) .
C5 O3 1.241(4) .
C5 O4 1.283(4) .
C6 C7 1.401(4) .
C6 C8 1.379(4) 2_666
C6 C9 1.506(4) .
C7 C8 1.395(4) .
C7 C10 1.513(4) .
C8 C6 1.379(4) 2_666
C8 H8 0.950 .
C9 O5 1.229(4) .
C9 O6 1.289(4) .
C10 O7 1.243(4) .
C10 O8 1.276(4) .
N1 C11 1.347(5) .
N1 C15 1.343(5) .
C11 H11A 0.950 .
C11 C12 1.392(5) .
C12 H12 0.950 .
C12 C13 1.368(7) .
C13 H13 0.950 .
C13 C14 1.376(7) .
C14 H34 0.950 .
C14 C15 1.372(6) .
C15 H35 0.950 .
N2 C16 1.344(4) .
N2 C20 1.342(4) .
C16 H36 0.950 .
C16 C17 1.369(5) .
C17 H37 0.950 .
C17 C18 1.379(5) .
C18 H38 0.950 .
C18 C19 1.369(5) .
C19 H39 0.950 .
C19 C20 1.366(5) .
C20 H20 0.950 .
N3 C21 1.348(4) .
N3 C25 1.344(4) .
C21 H21 0.950 .
C21 C22 1.385(5) .
C22 H22 0.950 .
C22 C23 1.371(6) .
C23 H23 0.950 .
C23 C24 1.384(6) .
C24 H24 0.950 .
C24 C25 1.374(5) .
C25 H25 0.950 .
N4 C26 1.350(4) .
N4 C30 1.346(4) .
C26 H26 0.950 .
C26 C27 1.380(5) .
C27 H27 0.950 .
C27 C28 1.371(5) .
C28 H28 0.950 .
C28 C29 1.383(5) .
C29 H29 0.950 .
C29 C30 1.382(5) .
C30 H30 0.950 .
O9 H9 0.842(10) .
O9 C31 1.432(5) .
C31 H31A 0.980 .
C31 H31B 0.980 .
C31 H31C 0.980 .
O10 H10 0.835(10) .
O10 C32 1.404(5) .
C32 H32A 0.980 .
C32 H32B 0.980 .
C32 H32C 0.980 .
O11 H11 0.841(10) .
O11 C33 1.413(5) .
C33 H33A 0.980 .
C33 H33B 0.980 .
C33 H33C 0.980 .

loop_
_geom_hbond_atom_site_label_D
_geom_hbond_atom_site_label_H
_geom_hbond_atom_site_label_A
_geom_hbond_distance_DH
_geom_hbond_distance_HA
_geom_hbond_distance_DA
_geom_hbond_angle_DHA
_geom_hbond_site_symmetry_A
O9 H9 O11 0.842(10) 1.924(11) 2.765(4) 176(5) 1_545
O10 H10 O7 0.835(10) 1.826(13) 2.651(3) 169(4) .
O11 H11 O3 0.841(10) 1.825(16) 2.641(3) 163(4) 2_675

loop_
_geom_torsion_atom_site_label_1
_geom_torsion_atom_site_label_2
_geom_torsion_atom_site_label_3
_geom_torsion_atom_site_label_4
_geom_torsion
_geom_torsion_site_symmetry_1
_geom_torsion_site_symmetry_4
C3 C1 C2 C3 0.3(5) 2_565 .
C3 C1 C2 C5 -175.0(3) 2_565 .
C4 C1 C2 C3 -174.1(3) . .
C4 C1 C2 C5 10.6(5) . .
C1 C2 C3 C1 -0.3(5) . 2_565
C5 C2 C3 C1 175.1(3) . 2_565
C2 C1 C4 O1 53.6(4) . .
C2 C1 C4 O2 -128.7(3) . .
C3 C1 C4 O1 -120.8(3) 2_565 .
C3 C1 C4 O2 57.0(4) 2_565 .
C1 C2 C5 O3 55.6(4) . .
C1 C2 C5 O4 -126.7(3) . .
C3 C2 C5 O3 -119.7(4) . .
C3 C2 C5 O4 58.0(4) . .
C1 C4 O2 Cu1 -173.7(2) . .
O1 C4 O2 Cu1 3.9(4) . .
C2 C5 O4 Cu2 -175.4(2) . .
O3 C5 O4 Cu2 2.2(5) . .
C8 C6 C7 C8 -0.6(5) 2_666 .
C8 C6 C7 C10 177.4(3) 2_666 .
C9 C6 C7 C8 174.0(3) . .
C9 C6 C7 C10 -8.1(5) . .
C6 C7 C8 C6 0.6(5) . 2_666
C10 C7 C8 C6 -177.4(3) . 2_666
C7 C6 C9 O5 -60.1(5) . .
C7 C6 C9 O6 123.1(3) . .
C8 C6 C9 O5 114.4(3) 2_666 .
C8 C6 C9 O6 -62.3(4) 2_666 .
C6 C7 C10 O7 -33.7(4) . .
C6 C7 C10 O8 146.3(3) . .
C8 C7 C10 O7 144.2(3) . .
C8 C7 C10 O8 -35.8(4) . .
C6 C9 O6 Cu1 153.4(2) . .
O5 C9 O6 Cu1 -23.2(4) . .
C7 C10 O8 Cu3 -169.47(19) . .
O7 C10 O8 Cu3 10.5(5) . .
Cu1 N1 C11 C12 -173.1(3) . .
C15 N1 C11 C12 0.5(5) . .
N1 C11 C12 C13 -0.9(6) . .
C11 C12 C13 C14 1.3(6) . .
C12 C13 C14 C15 -1.2(6) . .
Cu1 N1 C15 C14 173.4(3) . .
C11 N1 C15 C14 -0.4(5) . .
C13 C14 C15 N1 0.8(6) . .
Cu1 N2 C16 C17 -177.5(3) . .
C20 N2 C16 C17 -0.8(6) . .
N2 C16 C17 C18 1.8(6) . .
C16 C17 C18 C19 -1.3(6) . .
C17 C18 C19 C20 -0.1(6) . .
Cu1 N2 C20 C19 176.0(3) . .
C16 N2 C20 C19 -0.7(5) . .
C18 C19 C20 N2 1.2(6) . .
Cu2 N3 C21 C22 176.1(3) . .
C25 N3 C21 C22 -1.1(5) . .
N3 C21 C22 C23 1.3(6) . .
C21 C22 C23 C24 -0.6(6) . .
C22 C23 C24 C25 -0.2(6) . .
Cu2 N3 C25 C24 -176.9(3) . .
C21 N3 C25 C24 0.3(5) . .
C23 C24 C25 N3 0.4(6) . .
Cu3 N4 C26 C27 179.5(3) . .
C30 N4 C26 C27 1.3(5) . .
N4 C26 C27 C28 -2.7(5) . .
C26 C27 C28 C29 1.9(5) . .
C27 C28 C29 C30 0.1(5) . .
Cu3 N4 C30 C29 -177.3(3) . .
C26 N4 C30 C29 0.8(5) . .
C28 C29 C30 N4 -1.6(5) . .
